data_7244554
loop_
_publ_author_name
'Koutsoukos, Spyridon'
'Philippi, Frederik'
'Rauber, Daniel'
'Pugh, David'
'Kay, Christopher William Michael'
'Welton, Tom'

_publ_section_title
;
 Effect of the cation structure on the properties of homobaric imidazolium
 ionic liquids
;
_journal_name_full 'Physical Chemistry Chemical Physics'
_journal_paper_doi 10.1039/D1CP05169E
_journal_year 2022
_chemical_formula_moiety '0.5(C12 H16 N6), Cl'
_chemical_formula_sum 'C6 H8 Cl N3'
_chemical_formula_weight 157.60
_space_group_crystal_system orthorhombic
_space_group_IT_number 62
_space_group_name_Hall '-P 2ac 2n'
_space_group_name_H-M_alt 'P n m a'
_atom_sites_solution_hydrogens geom
_atom_sites_solution_primary iterative
_audit_creation_date 2021-06-23
_audit_creation_method
;
Olex2 1.3
(compiled 2020.02.04 svn.rd84adfe8 for OlexSys, GUI svn.r6032)
;
_audit_update_record
;
2021-11-03 deposited with the CCDC.	2022-02-28 downloaded from the CCDC.
;
_cell_angle_alpha 90
_cell_angle_beta 90
_cell_angle_gamma 90
_cell_formula_units_Z 4
_cell_length_a 14.9547(5)
_cell_length_b 6.2734(2)
_cell_length_c 7.8292(3)
_cell_measurement_reflns_used 2661
_cell_measurement_temperature 173.00(14)
_cell_measurement_theta_max 28.0540
_cell_measurement_theta_min 2.9350
_cell_volume 734.51(4)
_computing_cell_refinement 'CrysAlisPro 1.171.38.46 (Rigaku OD, 2015)'
_computing_data_collection 'CrysAlisPro 1.171.38.46 (Rigaku OD, 2015)'
_computing_data_reduction 'CrysAlisPro 1.171.38.46 (Rigaku OD, 2015)'
_computing_molecular_graphics 'Olex2 1.3 (Dolomanov et al., 2009)'
_computing_publication_material 'Olex2 1.3 (Dolomanov et al., 2009)'
_computing_structure_refinement 'SHELXL 2018/3 (Sheldrick, 2015)'
_computing_structure_solution 'olex2.solve 1.3 (Bourhis et al., 2015)'
_diffrn_ambient_environment N~2~
_diffrn_ambient_temperature 173.00(14)
_diffrn_detector 'CCD plate'
_diffrn_detector_area_resol_mean 16.0382
_diffrn_detector_type Eos
_diffrn_measured_fraction_theta_full 1.000
_diffrn_measured_fraction_theta_max 0.934
_diffrn_measurement_details
;
List of Runs (angles in degrees, time in seconds):

  # Type    Start    End  Width  t~exp~   \w     \q     \k     \f   Frames
#--------------------------------------------------------------------------
  1  \w    -37.00  51.00   1.00    3.33    --  -13.18  77.00  60.00   88
  2  \w    -30.00  56.00   1.00    3.33    --  -13.18  37.00-120.00   86
  3  \w     13.00  82.00   1.00    3.33    --   14.27  57.00-150.00   69
  4  \w    -25.00  26.00   1.00    3.33    --  -13.18 -99.00   0.00   51
  5  \w     -2.00  67.00   1.00    3.33    --   14.27-123.00  15.00   69
  6  \w    -80.00   6.00   1.00    3.33    --  -13.18 -77.00 -60.00   86
  7  \w    -82.00   4.00   1.00    3.33    --  -13.18 -37.00  60.00   86
  8  \w    -67.00   3.00   1.00    3.33    --  -13.18 125.00 142.09   70
;
_diffrn_measurement_device 'four-circle diffractometer'
_diffrn_measurement_device_type 'Xcalibur, Eos'
_diffrn_measurement_method '\w scans'
_diffrn_orient_matrix_type 'CrysAlisPro convention (1999,Acta A55,543-557)'
_diffrn_orient_matrix_UB_11 0.0263948000
_diffrn_orient_matrix_UB_12 -0.0939026000
_diffrn_orient_matrix_UB_13 0.0000890000
_diffrn_orient_matrix_UB_21 0.0391871000
_diffrn_orient_matrix_UB_22 0.0625065000
_diffrn_orient_matrix_UB_23 0.0100748000
_diffrn_orient_matrix_UB_31 -0.0043972000
_diffrn_orient_matrix_UB_32 -0.0068795000
_diffrn_orient_matrix_UB_33 0.0900347000
_diffrn_radiation_monochromator graphite
_diffrn_radiation_probe x-ray
_diffrn_radiation_type 'Mo K\a'
_diffrn_radiation_wavelength 0.71073
_diffrn_reflns_av_R_equivalents 0.0374
_diffrn_reflns_av_unetI/netI 0.0224
_diffrn_reflns_Laue_measured_fraction_full 1.000
_diffrn_reflns_Laue_measured_fraction_max 0.934
_diffrn_reflns_limit_h_max 19
_diffrn_reflns_limit_h_min -18
_diffrn_reflns_limit_k_max 8
_diffrn_reflns_limit_k_min -8
_diffrn_reflns_limit_l_max 9
_diffrn_reflns_limit_l_min -10
_diffrn_reflns_number 9241
_diffrn_reflns_point_group_measured_fraction_full 1.000
_diffrn_reflns_point_group_measured_fraction_max 0.934
_diffrn_reflns_theta_full 25.242
_diffrn_reflns_theta_max 28.280
_diffrn_reflns_theta_min 2.724
_diffrn_source 'fine-focus sealed X-ray tube'
_diffrn_source_type 'Enhance (Mo) X-ray Source'
_exptl_absorpt_coefficient_mu 0.442
_exptl_absorpt_correction_T_max 1.00000
_exptl_absorpt_correction_T_min 0.92882
_exptl_absorpt_correction_type multi-scan
_exptl_absorpt_process_details
;
CrysAlisPro 1.171.38.46 (Rigaku Oxford Diffraction, 2015)
Empirical absorption correction using spherical harmonics,
 implemented in SCALE3 ABSPACK scaling algorithm.
;
_exptl_crystal_colour colourless
_exptl_crystal_colour_primary colourless
_exptl_crystal_density_diffrn 1.425
_exptl_crystal_description plate
_exptl_crystal_F_000 328
_exptl_crystal_size_max 0.384
_exptl_crystal_size_mid 0.183
_exptl_crystal_size_min 0.026
_refine_diff_density_max 0.191
_refine_diff_density_min -0.333
_refine_diff_density_rms 0.082
_refine_ls_extinction_method none
_refine_ls_goodness_of_fit_ref 1.081
_refine_ls_hydrogen_treatment constr
_refine_ls_matrix_type full
_refine_ls_number_parameters 62
_refine_ls_number_reflns 926
_refine_ls_number_restraints 0
_refine_ls_restrained_S_all 1.081
_refine_ls_R_factor_all 0.0386
_refine_ls_R_factor_gt 0.0310
_refine_ls_shift/su_max 0.001
_refine_ls_shift/su_mean 0.000
_refine_ls_structure_factor_coef Fsqd
_refine_ls_weighting_details 'w=1/[\s^2^(Fo^2^)+(0.0331P)^2^+0.2641P] where P=(Fo^2^+2Fc^2^)/3'
_refine_ls_weighting_scheme calc
_refine_ls_wR_factor_gt 0.0712
_refine_ls_wR_factor_ref 0.0741
_reflns_Friedel_coverage 0.000
_reflns_number_gt 790
_reflns_number_total 926
_reflns_threshold_expression 'I > 2\s(I)'
_cod_data_source_file d1cp05169e5.cif
_cod_data_source_block '[NC2C1im]Cl'
_cod_database_code 7244554
_shelx_shelxl_version_number 2018/3
_chemical_oxdiff_formula 'C6 H8 Cl N3'
_chemical_oxdiff_usercomment SK56_EtOH
_shelx_space_group_comment
;
The symmetry employed for this shelxl refinement is uniquely defined
by the following loop, which should always be used as a source of
symmetry information in preference to the above space-group names.
They are only intended as comments.
;
_reflns_odcompleteness_completeness 99.87
_reflns_odcompleteness_iscentric 1
_reflns_odcompleteness_theta 24.97
_olex2_refinement_description
;
1. Fixed Uiso
 At 1.2 times of:
  All C(H) groups, All C(H,H) groups
 At 1.5 times of:
  All C(H,H,H) groups
2. Others
 Fixed Sof: H1A(0.5) H1B(0.5) H1C(0.5) H6A(0.5) H6B(0.5)
3.a Secondary CH2 refined with riding coordinates:
 C6(H6A,H6B)
3.b Aromatic/amide H refined with riding coordinates:
 C2(H2), C4(H4), C5(H5)
3.c Idealised Me refined as rotating group:
 C1(H1A,H1B,H1C)
;
_olex2_submission_special_instructions 'No special instructions were received'
_oxdiff_exptl_absorpt_empirical_details
;
Empirical correction (ABSPACK) includes:
- Absorption correction using spherical harmonics
- Frame scaling
;
_oxdiff_exptl_absorpt_empirical_full_max 1.084
_oxdiff_exptl_absorpt_empirical_full_min 0.960

loop_
_space_group_symop_operation_xyz
'x, y, z'
'-x+1/2, -y, z+1/2'
'x+1/2, -y+1/2, -z+1/2'
'-x, y+1/2, -z'
'-x, -y, -z'
'x-1/2, y, -z-1/2'
'-x-1/2, y-1/2, z-1/2'
'x, -y-1/2, z'

loop_
_atom_site_label
_atom_site_type_symbol
_atom_site_fract_x
_atom_site_fract_y
_atom_site_fract_z
_atom_site_U_iso_or_equiv
_atom_site_adp_type
_atom_site_occupancy
_atom_site_site_symmetry_order
_atom_site_calc_flag
_atom_site_refinement_flags_posn
_atom_site_refinement_flags_adp
_atom_site_refinement_flags_occupancy
_atom_site_disorder_assembly
_atom_site_disorder_group
N1 N 0.14726(11) 0.750000 0.3475(2) 0.0178(3) Uani 1 2 d S T P . .
C1 C 0.04918(13) 0.750000 0.3553(3) 0.0261(5) Uani 1 2 d S T P . .
H1A H 0.026876 0.615527 0.315219 0.039 Uiso 0.5 1 calc R U P A -1
H1B H 0.026204 0.862505 0.284756 0.039 Uiso 0.5 1 calc R U P A -1
H1C H 0.030316 0.771969 0.471222 0.039 Uiso 0.5 1 calc R U P A -1
N2 N 0.28535(10) 0.750000 0.42569(18) 0.0162(3) Uani 1 2 d S T P . .
C2 C 0.20100(12) 0.750000 0.4825(2) 0.0164(4) Uani 1 2 d S T P . .
H2 H 0.183158 0.750000 0.596272 0.020 Uiso 1 2 calc R U P . .
N3 N 0.33526(12) 0.750000 0.8523(2) 0.0257(4) Uani 1 2 d S T P . .
C4 C 0.19818(13) 0.750000 0.2011(2) 0.0209(4) Uani 1 2 d S T P . .
H4 H 0.176955 0.750000 0.089452 0.025 Uiso 1 2 calc R U P . .
C5 C 0.28462(13) 0.750000 0.2500(2) 0.0196(4) Uani 1 2 d S T P . .
H5 H 0.334297 0.750000 0.178512 0.024 Uiso 1 2 calc R U P . .
C6 C 0.36835(12) 0.750000 0.5258(2) 0.0185(4) Uani 1 2 d S T P . .
H6A H 0.403355 0.624910 0.496970 0.022 Uiso 0.5 1 calc R U P . .
H6B H 0.403355 0.875090 0.496971 0.022 Uiso 0.5 1 calc R U P . .
C7 C 0.34966(13) 0.750000 0.7095(3) 0.0187(4) Uani 1 2 d S T P . .
Cl1 Cl 0.57081(3) 0.750000 0.66768(6) 0.02157(16) Uani 1 2 d S T P . .

loop_
_atom_site_aniso_label
_atom_site_aniso_U_11
_atom_site_aniso_U_22
_atom_site_aniso_U_33
_atom_site_aniso_U_23
_atom_site_aniso_U_13
_atom_site_aniso_U_12
N1 0.0181(8) 0.0167(8) 0.0187(8) 0.000 -0.0031(6) 0.000
C1 0.0179(10) 0.0290(11) 0.0313(11) 0.000 -0.0061(8) 0.000
N2 0.0174(8) 0.0196(8) 0.0117(7) 0.000 -0.0017(6) 0.000
C2 0.0185(9) 0.0165(9) 0.0141(9) 0.000 0.0004(7) 0.000
N3 0.0329(10) 0.0264(9) 0.0178(9) 0.000 0.0004(7) 0.000
C4 0.0297(11) 0.0196(10) 0.0135(9) 0.000 -0.0034(8) 0.000
C5 0.0252(11) 0.0217(10) 0.0119(9) 0.000 0.0023(7) 0.000
C6 0.0161(9) 0.0241(10) 0.0151(9) 0.000 -0.0019(7) 0.000
C7 0.0177(10) 0.0172(9) 0.0213(10) 0.000 -0.0042(7) 0.000
Cl1 0.0180(3) 0.0296(3) 0.0170(3) 0.000 -0.00040(18) 0.000

loop_
_atom_type_symbol
_atom_type_description
_atom_type_scat_dispersion_real
_atom_type_scat_dispersion_imag
_atom_type_scat_source
C C 0.0033 0.0016 'International Tables Vol C Tables 4.2.6.8 and 6.1.1.4'
H H 0.0000 0.0000 'International Tables Vol C Tables 4.2.6.8 and 6.1.1.4'
Cl Cl 0.1484 0.1585 'International Tables Vol C Tables 4.2.6.8 and 6.1.1.4'
N N 0.0061 0.0033 'International Tables Vol C Tables 4.2.6.8 and 6.1.1.4'

loop_
_geom_angle_atom_site_label_1
_geom_angle_atom_site_label_2
_geom_angle_atom_site_label_3
_geom_angle
_geom_angle_site_symmetry_1
_geom_angle_site_symmetry_3
_geom_angle_publ_flag
C2 N1 C1 124.83(16) . . ?
C2 N1 C4 109.15(16) . . ?
C4 N1 C1 126.02(16) . . ?
N1 C1 H1A 109.5 . . ?
N1 C1 H1B 109.5 . . ?
N1 C1 H1C 109.5 . . ?
H1A C1 H1B 109.5 . . ?
H1A C1 H1C 109.5 . . ?
H1B C1 H1C 109.5 . . ?
C2 N2 C5 108.96(16) . . ?
C2 N2 C6 128.31(15) . . ?
C5 N2 C6 122.73(15) . . ?
N1 C2 N2 107.83(16) . . ?
N1 C2 H2 126.1 . . ?
N2 C2 H2 126.1 . . ?
N1 C4 H4 126.4 . . ?
C5 C4 N1 107.12(16) . . ?
C5 C4 H4 126.4 . . ?
N2 C5 H5 126.5 . . ?
C4 C5 N2 106.94(17) . . ?
C4 C5 H5 126.5 . . ?
N2 C6 H6A 109.4 . . ?
N2 C6 H6B 109.4 . . ?
H6A C6 H6B 108.0 . . ?
C7 C6 N2 111.28(15) . . ?
C7 C6 H6A 109.4 . . ?
C7 C6 H6B 109.4 . . ?
N3 C7 C6 179.9(2) . . ?

loop_
_geom_bond_atom_site_label_1
_geom_bond_atom_site_label_2
_geom_bond_distance
_geom_bond_site_symmetry_2
_geom_bond_publ_flag
N1 C1 1.468(2) . ?
N1 C2 1.328(2) . ?
N1 C4 1.376(2) . ?
C1 H1A 0.9600 . ?
C1 H1B 0.9600 . ?
C1 H1C 0.9600 . ?
N2 C2 1.337(2) . ?
N2 C5 1.376(2) . ?
N2 C6 1.468(2) . ?
C2 H2 0.9300 . ?
N3 C7 1.138(2) . ?
C4 H4 0.9300 . ?
C4 C5 1.348(3) . ?
C5 H5 0.9300 . ?
C6 H6A 0.9700 . ?
C6 H6B 0.9700 . ?
C6 C7 1.465(3) . ?

loop_
_geom_torsion_atom_site_label_1
_geom_torsion_atom_site_label_2
_geom_torsion_atom_site_label_3
_geom_torsion_atom_site_label_4
_geom_torsion
_geom_torsion_site_symmetry_1
_geom_torsion_site_symmetry_2
_geom_torsion_site_symmetry_3
_geom_torsion_site_symmetry_4
_geom_torsion_publ_flag
N1 C4 C5 N2 0.000(0) . . . . ?
C1 N1 C2 N2 180.000(0) . . . . ?
C1 N1 C4 C5 180.000(0) . . . . ?
C2 N1 C4 C5 0.000(0) . . . . ?
C2 N2 C5 C4 0.000(0) . . . . ?
C2 N2 C6 C7 0.000(0) . . . . ?
C4 N1 C2 N2 0.000(0) . . . . ?
C5 N2 C2 N1 0.000(0) . . . . ?
C5 N2 C6 C7 180.000(0) . . . . ?
C6 N2 C2 N1 180.000(0) . . . . ?
C6 N2 C5 C4 180.000(0) . . . . ?
